data_1528069
loop_
_publ_author_name
'Shirozu, H.'
'Bailey, S.W.'

_publ_section_title
;
 Chlorite polytypism: III. Crystal structure of an orthohexagonal iron
 chlorite
;
_journal_name_full 'American Mineralogist'
_journal_page_first 868
_journal_page_last 885
_journal_volume 50
_journal_year 1965
_chemical_formula_sum 'Fe6 H8 O18 Si4'
_chemical_name_systematic 'Fe6 (Si4 O10) (O H)8'
_space_group_IT_number 12
_symmetry_space_group_name_Hall '-C 2y'
_symmetry_space_group_name_H-M 'C 1 2/m 1'
_cell_angle_alpha 90
_cell_angle_beta 90.01
_cell_angle_gamma 90
_cell_formula_units_Z 2
_cell_length_a 5.39
_cell_length_b 9.336
_cell_length_c 14.166
_cell_volume 712.848
_citation_journal_id_ASTM AMMIAY
_cod_data_source_file Shirozu_AMMIAY_1965_1483.cif
_cod_data_source_block H8Fe6O18Si4
_cod_original_cell_volume 712.8479
_cod_original_formula_sum 'H8 Fe6 O18 Si4'
_cod_database_code 1528069

loop_
_symmetry_equiv_pos_as_xyz
x,y,z
-x,y,-z
-x,-y,-z
x,-y,z
x+1/2,y+1/2,z
-x+1/2,y+1/2,-z
-x+1/2,-y+1/2,-z
x+1/2,-y+1/2,z

loop_
_atom_site_label
_atom_site_type_symbol
_atom_site_fract_x
_atom_site_fract_y
_atom_site_fract_z
_atom_site_occupancy
_atom_site_U_iso_or_equiv
Si1 Si+4 0.3328 0.3333 0.1949 1 0.0
O1 O-2 0.3349 0.3333 0.077 1 0.0
O5 O-2 0.1656 0.1667 0.4303 1 0.0
Fe3 Fe+2 0 0 0.5 1 0.0
Fe1 Fe+2 0 0 0 1 0.0
O4 O-2 0.31 0.5 0.236 1 0.0
Fe4 Fe+2 0 0.3333 0.5 1 0.0
O3 O-2 0.094 0.236 0.236 1 0.0
O2 O-2 0.3349 0 0.077 1 0.0
O6 O-2 0.1656 0.5 0.4303 1 0.0
Fe2 Fe+2 0 0.3333 0 1 0.0
